data_7007705
loop_
_publ_author_name
'Kretz, Tonia'
'Bats, Jan W.'
'Losi, Serena'
'Wolf, Bernd'
'Lerner, Hans-Wolfram'
'Lang, Michael'
'Zanello, Piero'
'Wagner, Matthias'

_publ_section_title
;
 Hydroquinone-bridged dinuclear Cu(II) complexes and single-crystalline
 Cu(II) coordination polymers.
;
_journal_issue 41
_journal_name_full 'Dalton transactions (Cambridge, England : 2003)'
_journal_page_first 4914
_journal_page_last 4921
_journal_paper_doi 10.1039/b609426k
_journal_year 2006
_chemical_formula_sum 'C34 H48 B2 Cu2 F8 N8 O6'
_chemical_formula_weight 965.50
_chemical_name_systematic
;
?
;
_space_group_IT_number 2
_symmetry_cell_setting triclinic
_symmetry_space_group_name_Hall '-P 1'
_symmetry_space_group_name_H-M 'P -1'
_atom_sites_solution_hydrogens geom
_atom_sites_solution_primary direct
_atom_sites_solution_secondary difmap
_audit_creation_method SHELXL-97
_cell_angle_alpha 110.619(5)
_cell_angle_beta 96.191(6)
_cell_angle_gamma 96.164(5)
_cell_formula_units_Z 1
_cell_length_a 7.8730(9)
_cell_length_b 11.3337(17)
_cell_length_c 12.3291(15)
_cell_measurement_reflns_used 255
_cell_measurement_temperature 157(2)
_cell_measurement_theta_max 26
_cell_measurement_theta_min 3
_cell_volume 1011.1(2)
_computing_cell_refinement 'SMART (Siemens, 1995)'
_computing_data_collection 'SMART (Siemens, 1995)'
_computing_data_reduction 'SAINT (Siemens, 1995)'
_computing_publication_material 'SHELXL-97 (Sheldrick, 1997)'
_computing_structure_refinement 'SHELXL-97 (Sheldrick, 1997)'
_computing_structure_solution 'SHELXS-97 (Sheldrick, 1997)'
_diffrn_ambient_temperature 157(2)
_diffrn_measured_fraction_theta_full 0.827
_diffrn_measured_fraction_theta_max 0.827
_diffrn_measurement_device_type SIEMENS_SMART_CCD
_diffrn_measurement_method \w
_diffrn_radiation_monochromator graphite
_diffrn_radiation_source 'normal-focus sealed tube'
_diffrn_radiation_type MoK\a
_diffrn_radiation_wavelength 0.71073
_diffrn_reflns_av_R_equivalents 0.1008
_diffrn_reflns_av_sigmaI/netI 0.2272
_diffrn_reflns_limit_h_max 10
_diffrn_reflns_limit_h_min -10
_diffrn_reflns_limit_k_max 14
_diffrn_reflns_limit_k_min -14
_diffrn_reflns_limit_l_max 16
_diffrn_reflns_limit_l_min -15
_diffrn_reflns_number 8967
_diffrn_reflns_theta_full 29.10
_diffrn_reflns_theta_max 29.10
_diffrn_reflns_theta_min 1.79
_diffrn_standards_decay_% 0.0
_diffrn_standards_interval_time 1200
_diffrn_standards_number 88
_exptl_absorpt_coefficient_mu 1.143
_exptl_absorpt_correction_T_max 1.000
_exptl_absorpt_correction_T_min 0.801
_exptl_absorpt_correction_type 'empirical, SADABS (Sheldrick, 1996)'
_exptl_crystal_colour dark_brown
_exptl_crystal_density_diffrn 1.586
_exptl_crystal_density_method 'not measured'
_exptl_crystal_description rod
_exptl_crystal_F_000 496
_exptl_crystal_size_max 0.32
_exptl_crystal_size_mid 0.04
_exptl_crystal_size_min 0.04
_refine_diff_density_max 0.555
_refine_diff_density_min -0.674
_refine_diff_density_rms 0.119
_refine_ls_extinction_method none
_refine_ls_goodness_of_fit_ref 0.973
_refine_ls_hydrogen_treatment riding
_refine_ls_matrix_type full
_refine_ls_number_parameters 275
_refine_ls_number_reflns 4481
_refine_ls_number_restraints 0
_refine_ls_restrained_S_all 0.973
_refine_ls_R_factor_all 0.1953
_refine_ls_R_factor_gt 0.0804
_refine_ls_shift/su_max 0.002
_refine_ls_shift/su_mean 0.000
_refine_ls_structure_factor_coef Fsqd
_refine_ls_weighting_details 'calc w=1/[\s^2^(Fo^2^)+(0.04P)^2^] where P=(Fo^2^+2Fc^2^)/3'
_refine_ls_weighting_scheme calc
_refine_ls_wR_factor_gt 0.1101
_refine_ls_wR_factor_ref 0.1390
_reflns_number_gt 2107
_reflns_number_total 4481
_reflns_threshold_expression I>2sigma(I)
_cod_data_source_file b609426k.txt
_cod_data_source_block lerner22
_cod_database_code 7007705

loop_
_symmetry_equiv_pos_as_xyz
'x, y, z'
'-x, -y, -z'

loop_
_atom_site_label
_atom_site_type_symbol
_atom_site_fract_x
_atom_site_fract_y
_atom_site_fract_z
_atom_site_U_iso_or_equiv
_atom_site_adp_type
_atom_site_occupancy
_atom_site_symmetry_multiplicity
_atom_site_calc_flag
_atom_site_refinement_flags
_atom_site_disorder_assembly
_atom_site_disorder_group
Cu1 Cu -0.00114(9) 0.12294(8) -0.04902(7) 0.0211(2) Uani 1 1 d . . .
O3 O -0.1430(4) 0.0630(3) 0.0442(3) 0.0195(10) Uani 1 1 d . . .
O2 O 0.1642(4) 0.2227(4) 0.0998(3) 0.0220(10) Uani 1 1 d . . .
N3 N -0.1753(6) 0.0437(4) -0.1915(4) 0.0205(12) Uani 1 1 d . . .
N4 N 0.1791(6) 0.1842(4) -0.1381(4) 0.0203(12) Uani 1 1 d . . .
N2 N 0.2462(6) 0.3096(5) 0.2957(4) 0.0258(13) Uani 1 1 d . . .
C9 C 0.4479(8) 0.2565(6) -0.2418(6) 0.0373(18) Uani 1 1 d . . .
H9 H 0.5407 0.2805 -0.2768 0.045 Uiso 1 1 calc R . .
C4 C -0.3330(7) 0.0004(5) -0.1917(5) 0.0205(14) Uani 1 1 d . . .
H4 H -0.4060 -0.0342 -0.2657 0.025 Uiso 1 1 calc R . .
N1 N -0.0881(6) 0.4652(5) 0.1896(4) 0.0298(13) Uani 1 1 d . . .
C2 C -0.4111(7) -0.0013(5) -0.0914(5) 0.0151(13) Uani 1 1 d . . .
O1 O -0.1460(5) 0.3205(4) 0.0015(4) 0.0406(12) Uani 1 1 d . . .
C1 C -0.3173(7) 0.0359(5) 0.0214(5) 0.0162(13) Uani 1 1 d . . .
C11 C 0.3017(8) 0.2848(6) -0.0777(6) 0.0346(18) Uani 1 1 d . . .
H11 H 0.2958 0.3320 0.0021 0.042 Uiso 1 1 calc R . .
C15 C 0.1333(7) 0.2463(6) 0.2017(5) 0.0247(15) Uani 1 1 d . . .
H15 H 0.0207 0.2165 0.2116 0.030 Uiso 1 1 calc R . .
C3 C -0.5910(7) -0.0365(5) -0.1112(5) 0.0185(14) Uani 1 1 d . . .
H3 H -0.6519 -0.0616 -0.1886 0.022 Uiso 1 1 calc R . .
C5 C -0.1314(7) 0.0412(6) -0.3054(5) 0.0265(16) Uani 1 1 d . . .
H5A H -0.1377 0.1258 -0.3108 0.032 Uiso 1 1 calc R . .
H5B H -0.2172 -0.0226 -0.3694 0.032 Uiso 1 1 calc R . .
C7 C 0.1870(7) 0.1196(5) -0.2518(5) 0.0218(14) Uani 1 1 d . . .
C8 C 0.3211(7) 0.1544(6) -0.3047(5) 0.0280(16) Uani 1 1 d . . .
H8 H 0.3251 0.1072 -0.3849 0.034 Uiso 1 1 calc R . .
C17 C 0.2098(8) 0.3345(6) 0.4152(5) 0.0362(18) Uani 1 1 d . . .
H17A H 0.0924 0.2934 0.4119 0.054 Uiso 1 1 calc R . .
H17B H 0.2196 0.4268 0.4573 0.054 Uiso 1 1 calc R . .
H17C H 0.2931 0.3001 0.4562 0.054 Uiso 1 1 calc R . .
C16 C 0.4203(7) 0.3595(6) 0.2858(5) 0.0302(16) Uani 1 1 d . . .
H16A H 0.4380 0.3247 0.2037 0.045 Uiso 1 1 calc R . .
H16B H 0.5056 0.3346 0.3342 0.045 Uiso 1 1 calc R . .
H16C H 0.4342 0.4528 0.3127 0.045 Uiso 1 1 calc R . .
C6 C 0.0481(7) 0.0083(6) -0.3215(5) 0.0263(15) Uani 1 1 d . . .
H6A H 0.0643 -0.0643 -0.2965 0.032 Uiso 1 1 calc R . .
H6B H 0.0592 -0.0186 -0.4057 0.032 Uiso 1 1 calc R . .
C14 C -0.1345(8) 0.5082(7) 0.3060(6) 0.045(2) Uani 1 1 d . . .
H14A H -0.1810 0.5883 0.3211 0.068 Uiso 1 1 calc R . .
H14B H -0.0317 0.5220 0.3640 0.068 Uiso 1 1 calc R . .
H14C H -0.2223 0.4433 0.3117 0.068 Uiso 1 1 calc R . .
C12 C -0.1763(8) 0.3619(6) 0.1031(6) 0.0369(18) Uani 1 1 d . . .
H12 H -0.2705 0.3164 0.1213 0.044 Uiso 1 1 calc R . .
C13 C 0.0617(8) 0.5381(6) 0.1700(6) 0.044(2) Uani 1 1 d . . .
H13A H 0.1063 0.4844 0.1012 0.065 Uiso 1 1 calc R . .
H13B H 0.1519 0.5656 0.2391 0.065 Uiso 1 1 calc R . .
H13C H 0.0277 0.6131 0.1567 0.065 Uiso 1 1 calc R . .
C10 C 0.4357(8) 0.3220(6) -0.1275(6) 0.0375(18) Uani 1 1 d . . .
H10 H 0.5202 0.3938 -0.0818 0.045 Uiso 1 1 calc R . .
F1 F -0.2418(5) -0.7452(4) 0.3872(3) 0.0538(12) Uani 1 1 d . . .
F2 F -0.1425(5) -0.7743(4) 0.5527(3) 0.0538(12) Uani 1 1 d . . .
B B -0.2858(11) -0.7542(8) 0.4907(7) 0.036(2) Uani 1 1 d . . .
F3 F -0.3383(5) -0.6410(4) 0.5559(3) 0.0579(12) Uani 1 1 d . . .
F4 F -0.4178(6) -0.8525(4) 0.4637(4) 0.0795(16) Uani 1 1 d . . .

loop_
_atom_site_aniso_label
_atom_site_aniso_U_11
_atom_site_aniso_U_22
_atom_site_aniso_U_33
_atom_site_aniso_U_23
_atom_site_aniso_U_13
_atom_site_aniso_U_12
Cu1 0.0147(4) 0.0267(5) 0.0200(5) 0.0078(3) 0.0030(3) -0.0022(3)
O3 0.011(2) 0.029(3) 0.017(2) 0.008(2) 0.0024(17) -0.0006(18)
O2 0.017(2) 0.032(3) 0.013(2) 0.006(2) 0.0028(19) -0.0029(19)
N3 0.017(3) 0.022(3) 0.025(3) 0.010(2) 0.010(2) 0.004(2)
N4 0.021(3) 0.023(3) 0.013(3) 0.003(2) 0.005(2) -0.002(2)
N2 0.019(3) 0.035(3) 0.020(3) 0.008(3) 0.000(2) -0.002(2)
C9 0.033(4) 0.049(5) 0.034(4) 0.020(4) 0.015(3) -0.002(4)
C4 0.025(3) 0.018(3) 0.019(3) 0.007(3) -0.001(3) 0.006(3)
N1 0.024(3) 0.035(3) 0.023(3) 0.002(3) 0.007(2) -0.001(3)
C2 0.011(3) 0.019(3) 0.018(3) 0.008(3) 0.007(3) 0.005(2)
O1 0.048(3) 0.038(3) 0.036(3) 0.012(3) 0.008(2) 0.009(2)
C1 0.010(3) 0.015(3) 0.021(3) 0.006(3) -0.002(3) 0.000(2)
C11 0.039(4) 0.038(4) 0.025(4) 0.013(3) 0.008(3) -0.006(3)
C15 0.018(3) 0.025(4) 0.027(4) 0.006(3) 0.002(3) -0.001(3)
C3 0.013(3) 0.021(3) 0.019(3) 0.005(3) -0.002(3) 0.003(3)
C5 0.023(4) 0.034(4) 0.019(4) 0.007(3) 0.005(3) 0.000(3)
C7 0.022(3) 0.024(4) 0.020(4) 0.009(3) 0.005(3) 0.002(3)
C8 0.026(4) 0.034(4) 0.026(4) 0.011(3) 0.015(3) 0.007(3)
C17 0.044(4) 0.040(4) 0.016(4) 0.004(3) 0.001(3) -0.004(3)
C16 0.018(3) 0.033(4) 0.033(4) 0.006(3) 0.000(3) -0.001(3)
C6 0.020(3) 0.037(4) 0.022(4) 0.008(3) 0.009(3) 0.003(3)
C14 0.041(4) 0.055(5) 0.038(5) 0.014(4) 0.012(4) 0.007(4)
C12 0.034(4) 0.033(4) 0.045(5) 0.016(4) 0.007(4) 0.009(3)
C13 0.049(5) 0.034(4) 0.045(5) 0.020(4) -0.001(4) -0.012(4)
C10 0.038(4) 0.042(5) 0.032(4) 0.018(4) 0.007(3) -0.014(3)
F1 0.054(3) 0.086(3) 0.040(3) 0.038(2) 0.014(2) 0.028(2)
F2 0.069(3) 0.054(3) 0.040(3) 0.022(2) -0.005(2) 0.013(2)
B 0.048(5) 0.026(5) 0.034(5) 0.017(4) 0.000(4) -0.003(4)
F3 0.067(3) 0.046(3) 0.051(3) 0.006(2) 0.010(2) 0.013(2)
F4 0.080(3) 0.062(3) 0.073(3) 0.011(3) 0.008(3) -0.036(3)

loop_
_atom_type_symbol
_atom_type_description
_atom_type_scat_dispersion_real
_atom_type_scat_dispersion_imag
_atom_type_scat_source
C C 0.0033 0.0016 'International Tables Vol C Tables 4.2.6.8 and 6.1.1.4'
H H 0.0000 0.0000 'International Tables Vol C Tables 4.2.6.8 and 6.1.1.4'
N N 0.0061 0.0033 'International Tables Vol C Tables 4.2.6.8 and 6.1.1.4'
Cu Cu 0.3201 1.2651 'International Tables Vol C Tables 4.2.6.8 and 6.1.1.4'
B B 0.0013 0.0007 'International Tables Vol C Tables 4.2.6.8 and 6.1.1.4'
F F 0.0171 0.0103 'International Tables Vol C Tables 4.2.6.8 and 6.1.1.4'
O O 0.0106 0.0060 'International Tables Vol C Tables 4.2.6.8 and 6.1.1.4'

loop_
_geom_angle_atom_site_label_1
_geom_angle_atom_site_label_2
_geom_angle_atom_site_label_3
_geom_angle
_geom_angle_site_symmetry_1
_geom_angle_site_symmetry_3
_geom_angle_publ_flag
O3 Cu1 N3 92.78(16) . . ?
O3 Cu1 O2 87.64(15) . . ?
N3 Cu1 O2 173.24(19) . . ?
O3 Cu1 N4 172.93(18) . . ?
N3 Cu1 N4 92.95(18) . . ?
O2 Cu1 N4 87.16(16) . . ?
O3 Cu1 O3 80.53(15) . 2 ?
N3 Cu1 O3 102.02(16) . 2 ?
O2 Cu1 O3 84.71(14) . 2 ?
N4 Cu1 O3 94.22(16) . 2 ?
O3 Cu1 O1 88.65(15) . . ?
N3 Cu1 O1 88.42(17) . . ?
O2 Cu1 O1 84.84(15) . . ?
N4 Cu1 O1 95.65(17) . . ?
O3 Cu1 O1 165.24(13) 2 . ?
C1 O3 Cu1 124.7(3) . . ?
C15 O2 Cu1 126.3(3) . . ?
C4 N3 C5 115.9(5) . . ?
C4 N3 Cu1 124.0(4) . . ?
C5 N3 Cu1 119.9(3) . . ?
C11 N4 C7 118.3(5) . . ?
C11 N4 Cu1 119.0(4) . . ?
C7 N4 Cu1 122.4(4) . . ?
C15 N2 C16 120.4(5) . . ?
C15 N2 C17 123.6(5) . . ?
C16 N2 C17 116.1(5) . . ?
C10 C9 C8 117.6(6) . . ?
N3 C4 C2 126.9(5) . . ?
C12 N1 C14 121.9(5) . . ?
C12 N1 C13 120.6(5) . . ?
C14 N1 C13 117.5(5) . . ?
C1 C2 C3 120.5(5) . . ?
C1 C2 C4 123.2(5) . . ?
C3 C2 C4 116.2(5) . . ?
C12 O1 Cu1 114.6(4) . . ?
O3 C1 C3 119.4(5) . 2_455 ?
O3 C1 C2 122.9(5) . . ?
C3 C1 C2 117.5(5) 2_455 . ?
N4 C11 C10 122.3(6) . . ?
O2 C15 N2 124.0(5) . . ?
C1 C3 C2 122.0(5) 2_455 . ?
N3 C5 C6 111.8(5) . . ?
N4 C7 C8 120.9(5) . . ?
N4 C7 C6 119.0(5) . . ?
C8 C7 C6 120.1(5) . . ?
C9 C8 C7 120.5(6) . . ?
C7 C6 C5 111.9(5) . . ?
O1 C12 N1 125.6(6) . . ?
C9 C10 C11 120.4(6) . . ?
F4 B F2 110.8(6) . . ?
F4 B F3 109.6(7) . . ?
F2 B F3 110.0(6) . . ?
F4 B F1 109.0(6) . . ?
F2 B F1 108.7(6) . . ?
F3 B F1 108.7(6) . . ?

loop_
_geom_bond_atom_site_label_1
_geom_bond_atom_site_label_2
_geom_bond_distance
_geom_bond_site_symmetry_2
_geom_bond_publ_flag
Cu1 O3 1.921(3) . ?
Cu1 N3 1.969(5) . ?
Cu1 O2 2.012(4) . ?
Cu1 N4 2.089(4) . ?
Cu1 O3 2.514(4) 2 ?
Cu1 O1 2.534(5) . ?
O3 C1 1.349(6) . ?
O2 C15 1.246(6) . ?
N3 C4 1.285(6) . ?
N3 C5 1.474(6) . ?
N4 C11 1.340(7) . ?
N4 C7 1.345(7) . ?
N2 C15 1.305(6) . ?
N2 C16 1.461(6) . ?
N2 C17 1.465(7) . ?
C9 C10 1.362(8) . ?
C9 C8 1.375(8) . ?
C4 C2 1.445(7) . ?
N1 C12 1.333(7) . ?
N1 C14 1.445(7) . ?
N1 C13 1.457(7) . ?
C2 C1 1.399(7) . ?
C2 C3 1.400(7) . ?
O1 C12 1.233(7) . ?
C1 C3 1.383(7) 2_455 ?
C11 C10 1.376(7) . ?
C3 C1 1.384(7) 2_455 ?
C5 C6 1.516(7) . ?
C7 C8 1.392(7) . ?
C7 C6 1.504(7) . ?
F1 B 1.392(8) . ?
F2 B 1.378(9) . ?
B F4 1.359(8) . ?
B F3 1.386(9) . ?

loop_
_geom_torsion_atom_site_label_1
_geom_torsion_atom_site_label_2
_geom_torsion_atom_site_label_3
_geom_torsion_atom_site_label_4
_geom_torsion
_geom_torsion_site_symmetry_1
_geom_torsion_site_symmetry_2
_geom_torsion_site_symmetry_3
_geom_torsion_site_symmetry_4
_geom_torsion_publ_flag
N3 Cu1 O3 C1 -25.7(4) . . . . ?
O2 Cu1 O3 C1 147.5(4) . . . . ?
N4 Cu1 O3 C1 -169.9(13) . . . . ?
O3 Cu1 O3 C1 -127.5(4) 2 . . . ?
O1 Cu1 O3 C1 62.6(4) . . . . ?
O3 Cu1 O2 C15 -15.0(5) . . . . ?
N3 Cu1 O2 C15 78.7(17) . . . . ?
N4 Cu1 O2 C15 169.8(5) . . . . ?
O3 Cu1 O2 C15 -95.7(5) 2 . . . ?
O1 Cu1 O2 C15 73.9(5) . . . . ?
O3 Cu1 N3 C4 13.5(5) . . . . ?
O2 Cu1 N3 C4 -79.9(17) . . . . ?
N4 Cu1 N3 C4 -170.6(5) . . . . ?
O3 Cu1 N3 C4 94.4(5) 2 . . . ?
O1 Cu1 N3 C4 -75.0(5) . . . . ?
O3 Cu1 N3 C5 -171.6(4) . . . . ?
O2 Cu1 N3 C5 95.0(16) . . . . ?
N4 Cu1 N3 C5 4.3(4) . . . . ?
O3 Cu1 N3 C5 -90.7(4) 2 . . . ?
O1 Cu1 N3 C5 99.9(4) . . . . ?
O3 Cu1 N4 C11 -60.6(17) . . . . ?
N3 Cu1 N4 C11 155.3(5) . . . . ?
O2 Cu1 N4 C11 -17.9(5) . . . . ?
O3 Cu1 N4 C11 -102.4(5) 2 . . . ?
O1 Cu1 N4 C11 66.6(5) . . . . ?
O3 Cu1 N4 C7 113.1(14) . . . . ?
N3 Cu1 N4 C7 -31.0(5) . . . . ?
O2 Cu1 N4 C7 155.8(5) . . . . ?
O3 Cu1 N4 C7 71.3(5) 2 . . . ?
O1 Cu1 N4 C7 -119.7(5) . . . . ?
C5 N3 C4 C2 -176.4(5) . . . . ?
Cu1 N3 C4 C2 -1.3(8) . . . . ?
N3 C4 C2 C1 -5.7(9) . . . . ?
N3 C4 C2 C3 171.1(5) . . . . ?
O3 Cu1 O1 C12 38.2(5) . . . . ?
N3 Cu1 O1 C12 131.1(5) . . . . ?
O2 Cu1 O1 C12 -49.5(4) . . . . ?
N4 Cu1 O1 C12 -136.1(4) . . . . ?
O3 Cu1 O1 C12 -4.4(8) 2 . . . ?
Cu1 O3 C1 C3 -157.8(4) . . . 2_455 ?
Cu1 O3 C1 C2 26.4(7) . . . . ?
C3 C2 C1 O3 175.7(5) . . . . ?
C4 C2 C1 O3 -7.6(8) . . . . ?
C3 C2 C1 C3 -0.1(9) . . . 2_455 ?
C4 C2 C1 C3 176.5(5) . . . 2_455 ?
C7 N4 C11 C10 -1.3(10) . . . . ?
Cu1 N4 C11 C10 172.7(5) . . . . ?
Cu1 O2 C15 N2 178.7(4) . . . . ?
C16 N2 C15 O2 1.0(9) . . . . ?
C17 N2 C15 O2 -178.6(6) . . . . ?
C1 C2 C3 C1 0.1(9) . . . 2_455 ?
C4 C2 C3 C1 -176.7(5) . . . 2_455 ?
C4 N3 C5 C6 -142.5(5) . . . . ?
Cu1 N3 C5 C6 42.1(6) . . . . ?
C11 N4 C7 C8 1.4(9) . . . . ?
Cu1 N4 C7 C8 -172.3(4) . . . . ?
C11 N4 C7 C6 -178.6(5) . . . . ?
Cu1 N4 C7 C6 7.6(8) . . . . ?
C10 C9 C8 C7 -0.7(10) . . . . ?
N4 C7 C8 C9 -0.5(9) . . . . ?
C6 C7 C8 C9 179.6(6) . . . . ?
N4 C7 C6 C5 48.4(7) . . . . ?
C8 C7 C6 C5 -131.7(6) . . . . ?
N3 C5 C6 C7 -76.3(6) . . . . ?
Cu1 O1 C12 N1 104.8(7) . . . . ?
C14 N1 C12 O1 179.0(6) . . . . ?
C13 N1 C12 O1 -2.0(10) . . . . ?
C8 C9 C10 C11 0.9(10) . . . . ?
N4 C11 C10 C9 0.1(10) . . . . ?
